data_4310015
loop_
_publ_author_name
'Stanislav Groysman'
'Ekaterina Sergeeva'
'Israel Goldberg'
'Moshe Kol'

_publ_section_title
;
Group IV Complexes of a Tetradentate Amine Mono(phenolate) Ligand: a
Second Side-Arm Donor Stabilizes Cationic Species
;
_journal_name_full 'Inorganic Chemistry'
_journal_page_first 8188
_journal_page_last 8190
_journal_paper_doi 10.1021/ic051400w
_journal_volume 44
_journal_year 2005
_chemical_formula_sum 'C33 H63 N O6 Zr'
_chemical_formula_weight 661.06
_chemical_name_systematic
; 
 ? 
;
_space_group_IT_number 15
_symmetry_cell_setting monoclinic
_symmetry_space_group_name_Hall '-C 2yc'
_symmetry_space_group_name_H-M 'C 1 2/c 1'
_atom_sites_solution_hydrogens geom
_atom_sites_solution_primary direct
_atom_sites_solution_secondary difmap
_audit_creation_method SHELXL-97
_cell_angle_alpha 90.00
_cell_angle_beta 90.692(5)
_cell_angle_gamma 90.00
_cell_formula_units_Z 8
_cell_length_a 27.1860(19)
_cell_length_b 13.2950(10)
_cell_length_c 20.7790(15)
_cell_measurement_temperature 110(2)
_cell_volume 7509.8(9)
_computing_cell_refinement Denzo
_computing_data_collection 'Collect, Nonius B. V.'
_computing_data_reduction Denzo
_computing_structure_refinement 'SHELXL-97 (Sheldrick, 1997)'
_computing_structure_solution SIR-97
_diffrn_ambient_temperature 110(2)
_diffrn_detector_area_resol_mean '56 microns'
_diffrn_measured_fraction_theta_full 0.967
_diffrn_measured_fraction_theta_max 0.967
_diffrn_measurement_device_type 'Nonius KappaCCD'
_diffrn_measurement_method '1 deg Phi scans'
_diffrn_radiation_monochromator graphite
_diffrn_radiation_source 'fine-focus sealed tube'
_diffrn_radiation_type MoK\a
_diffrn_radiation_wavelength 0.71073
_diffrn_reflns_av_R_equivalents 0.0000
_diffrn_reflns_av_sigmaI/netI 0.0688
_diffrn_reflns_limit_h_max 35
_diffrn_reflns_limit_h_min 0
_diffrn_reflns_limit_k_max 17
_diffrn_reflns_limit_k_min 0
_diffrn_reflns_limit_l_max 26
_diffrn_reflns_limit_l_min -25
_diffrn_reflns_number 8663
_diffrn_reflns_theta_full 27.87
_diffrn_reflns_theta_max 27.87
_diffrn_reflns_theta_min 1.71
_exptl_absorpt_coefficient_mu 0.331
_exptl_crystal_colour colorless
_exptl_crystal_density_diffrn 1.169
_exptl_crystal_density_method 'not measured'
_exptl_crystal_description plates
_exptl_crystal_F_000 2848
_refine_diff_density_max 0.705
_refine_diff_density_min -0.860
_refine_diff_density_rms 0.080
_refine_ls_extinction_method none
_refine_ls_goodness_of_fit_ref 1.006
_refine_ls_hydrogen_treatment mixed
_refine_ls_matrix_type full
_refine_ls_number_parameters 417
_refine_ls_number_reflns 8663
_refine_ls_number_restraints 0
_refine_ls_restrained_S_all 1.006
_refine_ls_R_factor_all 0.0776
_refine_ls_R_factor_gt 0.0466
_refine_ls_shift/su_max 0.007
_refine_ls_shift/su_mean 0.001
_refine_ls_structure_factor_coef Fsqd
_refine_ls_weighting_details 'calc w=1/[\s^2^(Fo^2^)+(0.0655P)^2^+0.0707P] where P=(Fo^2^+2Fc^2^)/3'
_refine_ls_weighting_scheme calc
_refine_ls_wR_factor_gt 0.1064
_refine_ls_wR_factor_ref 0.1213
_reflns_number_gt 6246
_reflns_number_total 8663
_reflns_threshold_expression >2sigma(I)
_cod_data_source_file ic051400wsi20051010_112930_2.cif
_cod_data_source_block mk154
_cod_database_code 4310015

loop_
_symmetry_equiv_pos_as_xyz
'x, y, z'
'-x, y, -z+1/2'
'x+1/2, y+1/2, z'
'-x+1/2, y+1/2, -z+1/2'
'-x, -y, -z'
'x, -y, z-1/2'
'-x+1/2, -y+1/2, -z'
'x+1/2, -y+1/2, z-1/2'

loop_
_atom_site_label
_atom_site_type_symbol
_atom_site_fract_x
_atom_site_fract_y
_atom_site_fract_z
_atom_site_U_iso_or_equiv
_atom_site_adp_type
_atom_site_occupancy
_atom_site_symmetry_multiplicity
_atom_site_calc_flag
_atom_site_refinement_flags
_atom_site_disorder_assembly
_atom_site_disorder_group
Zr1 Zr 0.355770(9) 0.135501(18) 0.129265(11) 0.01824(9) Uani 1 1 d . . .
O2 O 0.28631(6) 0.07009(13) 0.13102(8) 0.0213(4) Uani 1 1 d . . .
O3 O 0.32302(7) 0.20492(13) 0.03092(7) 0.0217(4) Uani 1 1 d . . .
O4 O 0.31939(7) 0.51672(14) 0.14124(8) 0.0282(4) Uani 1 1 d . . .
O5 O 0.40534(6) 0.23982(14) 0.10873(8) 0.0239(4) Uani 1 1 d . . .
O6 O 0.38521(7) 0.02072(14) 0.08724(8) 0.0249(4) Uani 1 1 d . . .
O7 O 0.37127(7) 0.11690(14) 0.21927(8) 0.0251(4) Uani 1 1 d . . .
N8 N 0.29937(8) 0.27767(15) 0.15581(9) 0.0185(4) Uani 1 1 d . . .
C9 C 0.23822(9) 0.08630(19) 0.13872(11) 0.0198(5) Uani 1 1 d . . .
C10 C 0.20207(9) 0.01988(19) 0.11314(11) 0.0207(5) Uani 1 1 d . . .
C11 C 0.15286(10) 0.0408(2) 0.12605(11) 0.0229(6) Uani 1 1 d . . .
H11 H 0.1285 -0.0036 0.1092 0.027 Uiso 1 1 calc R . .
C12 C 0.13719(10) 0.1230(2) 0.16228(12) 0.0234(6) Uani 1 1 d . A .
C13 C 0.17329(9) 0.1890(2) 0.18456(11) 0.0216(5) Uani 1 1 d . . .
H13 H 0.1639 0.2473 0.2078 0.026 Uiso 1 1 calc R . .
C14 C 0.22296(9) 0.17105(19) 0.17338(11) 0.0198(5) Uani 1 1 d . . .
C15 C 0.26089(9) 0.2415(2) 0.20179(11) 0.0212(5) Uani 1 1 d . . .
H15A H 0.2437 0.3009 0.2195 0.025 Uiso 1 1 calc R . .
H15B H 0.2776 0.2070 0.2382 0.025 Uiso 1 1 calc R . .
C16 C 0.27573(9) 0.31524(19) 0.09533(11) 0.0205(5) Uani 1 1 d . . .
H16A H 0.2652 0.3859 0.1015 0.025 Uiso 1 1 calc R . .
H16B H 0.2461 0.2746 0.0856 0.025 Uiso 1 1 calc R . .
C17 C 0.31055(10) 0.3095(2) 0.03921(11) 0.0227(6) Uani 1 1 d . . .
H17A H 0.2945 0.3362 -0.0003 0.027 Uiso 1 1 calc R . .
H17B H 0.3405 0.3496 0.0483 0.027 Uiso 1 1 calc R . .
C18 C 0.32985(9) 0.35615(19) 0.18933(12) 0.0215(5) Uani 1 1 d . . .
H18A H 0.3609 0.3638 0.1654 0.026 Uiso 1 1 calc R . .
H18B H 0.3386 0.3305 0.2327 0.026 Uiso 1 1 calc R . .
C19 C 0.30733(10) 0.4596(2) 0.19708(12) 0.0231(6) Uani 1 1 d . . .
H19A H 0.2712 0.4542 0.2011 0.028 Uiso 1 1 calc R . .
H19B H 0.3207 0.4927 0.2362 0.028 Uiso 1 1 calc R . .
C20 C 0.29972(12) 0.6154(2) 0.14244(14) 0.0341(7) Uani 1 1 d . . .
H20A H 0.2637 0.6120 0.1410 0.051 Uiso 1 1 calc R . .
H20B H 0.3114 0.6531 0.1051 0.051 Uiso 1 1 calc R . .
H20C H 0.3104 0.6494 0.1821 0.051 Uiso 1 1 calc R . .
C21 C 0.35369(10) 0.1904(2) -0.02445(12) 0.0289(6) Uani 1 1 d . . .
H21A H 0.3383 0.2222 -0.0621 0.043 Uiso 1 1 calc R . .
H21B H 0.3576 0.1182 -0.0325 0.043 Uiso 1 1 calc R . .
H21C H 0.3860 0.2207 -0.0163 0.043 Uiso 1 1 calc R . .
C22 C 0.45046(10) 0.2934(2) 0.10821(13) 0.0267(6) Uani 1 1 d . . .
C23 C 0.46855(11) 0.3076(3) 0.17724(14) 0.0381(7) Uani 1 1 d . . .
H23A H 0.4445 0.3476 0.2011 0.057 Uiso 1 1 calc R . .
H23B H 0.5003 0.3427 0.1772 0.057 Uiso 1 1 calc R . .
H23C H 0.4725 0.2418 0.1979 0.057 Uiso 1 1 calc R . .
C24 C 0.44282(12) 0.3957(2) 0.07564(15) 0.0399(7) Uani 1 1 d . . .
H24A H 0.4307 0.3855 0.0315 0.060 Uiso 1 1 calc R . .
H24B H 0.4742 0.4321 0.0747 0.060 Uiso 1 1 calc R . .
H24C H 0.4188 0.4349 0.0998 0.060 Uiso 1 1 calc R . .
C25 C 0.48817(11) 0.2314(3) 0.07100(16) 0.0432(8) Uani 1 1 d . . .
H25A H 0.4933 0.1667 0.0927 0.065 Uiso 1 1 calc R . .
H25B H 0.5194 0.2681 0.0695 0.065 Uiso 1 1 calc R . .
H25C H 0.4759 0.2197 0.0271 0.065 Uiso 1 1 calc R . .
C26 C 0.40954(11) -0.0696(2) 0.07103(13) 0.0296(6) Uani 1 1 d . . .
C27 C 0.38659(17) -0.1546(3) 0.1090(2) 0.0705(14) Uani 1 1 d . . .
H27A H 0.3900 -0.1407 0.1552 0.106 Uiso 1 1 calc R . .
H27B H 0.4033 -0.2179 0.0989 0.106 Uiso 1 1 calc R . .
H27C H 0.3516 -0.1602 0.0975 0.106 Uiso 1 1 calc R . .
C28 C 0.40269(15) -0.0886(3) -0.00046(17) 0.0643(12) Uani 1 1 d . . .
H28A H 0.3675 -0.0896 -0.0112 0.097 Uiso 1 1 calc R . .
H28B H 0.4173 -0.1536 -0.0116 0.097 Uiso 1 1 calc R . .
H28C H 0.4188 -0.0351 -0.0248 0.097 Uiso 1 1 calc R . .
C29 C 0.46340(12) -0.0611(3) 0.08866(18) 0.0510(9) Uani 1 1 d . . .
H29A H 0.4782 -0.0062 0.0642 0.076 Uiso 1 1 calc R . .
H29B H 0.4801 -0.1244 0.0784 0.076 Uiso 1 1 calc R . .
H29C H 0.4669 -0.0474 0.1348 0.076 Uiso 1 1 calc R . .
C30 C 0.38139(10) 0.0814(2) 0.28218(11) 0.0247(6) Uani 1 1 d . . .
C31 C 0.37798(15) 0.1709(3) 0.32794(14) 0.0534(10) Uani 1 1 d . . .
H31A H 0.4010 0.2234 0.3145 0.080 Uiso 1 1 calc R . .
H31B H 0.3864 0.1491 0.3718 0.080 Uiso 1 1 calc R . .
H31C H 0.3444 0.1976 0.3270 0.080 Uiso 1 1 calc R . .
C32 C 0.43272(11) 0.0372(3) 0.28448(14) 0.0386(7) Uani 1 1 d . . .
H32A H 0.4352 -0.0170 0.2527 0.058 Uiso 1 1 calc R . .
H32B H 0.4395 0.0101 0.3276 0.058 Uiso 1 1 calc R . .
H32C H 0.4568 0.0897 0.2747 0.058 Uiso 1 1 calc R . .
C33 C 0.34342(13) 0.0013(3) 0.29810(19) 0.0538(10) Uani 1 1 d . . .
H33A H 0.3104 0.0309 0.2962 0.081 Uiso 1 1 calc R . .
H33B H 0.3499 -0.0248 0.3415 0.081 Uiso 1 1 calc R . .
H33C H 0.3455 -0.0537 0.2669 0.081 Uiso 1 1 calc R . .
C34 C 0.21681(10) -0.07571(19) 0.07639(12) 0.0232(6) Uani 1 1 d . . .
C35 C 0.24416(11) -0.1455(2) 0.12434(14) 0.0311(6) Uani 1 1 d . . .
H35A H 0.2733 -0.1109 0.1415 0.047 Uiso 1 1 calc R . .
H35B H 0.2542 -0.2071 0.1021 0.047 Uiso 1 1 calc R . .
H35C H 0.2223 -0.1628 0.1598 0.047 Uiso 1 1 calc R . .
C36 C 0.17220(11) -0.1333(2) 0.04904(14) 0.0308(6) Uani 1 1 d . . .
H36A H 0.1501 -0.1513 0.0842 0.046 Uiso 1 1 calc R . .
H36B H 0.1834 -0.1946 0.0276 0.046 Uiso 1 1 calc R . .
H36C H 0.1546 -0.0906 0.0180 0.046 Uiso 1 1 calc R . .
C37 C 0.25038(11) -0.0508(2) 0.01929(12) 0.0282(6) Uani 1 1 d . . .
H37A H 0.2319 -0.0113 -0.0127 0.042 Uiso 1 1 calc R . .
H37B H 0.2618 -0.1134 -0.0005 0.042 Uiso 1 1 calc R . .
H37C H 0.2788 -0.0119 0.0347 0.042 Uiso 1 1 calc R . .
C38 C 0.08259(10) 0.1377(2) 0.17939(13) 0.0274(6) Uani 1 1 d . . .
C39 C 0.0712(2) 0.2310(6) 0.2110(4) 0.053(2) Uani 0.50 1 d P A 1
H39A H 0.0355 0.2358 0.2171 0.080 Uiso 0.50 1 calc PR A 1
H39B H 0.0822 0.2874 0.1845 0.080 Uiso 0.50 1 calc PR A 1
H39C H 0.0879 0.2334 0.2530 0.080 Uiso 0.50 1 calc PR A 1
C40 C 0.0498(2) 0.1253(7) 0.1177(3) 0.0428(18) Uani 0.50 1 d P A 1
H40A H 0.0578 0.0617 0.0964 0.064 Uiso 0.50 1 calc PR A 1
H40B H 0.0559 0.1813 0.0882 0.064 Uiso 0.50 1 calc PR A 1
H40C H 0.0150 0.1251 0.1297 0.064 Uiso 0.50 1 calc PR A 1
C41 C 0.0684(2) 0.0448(6) 0.2243(4) 0.0473(18) Uani 0.50 1 d P A 1
H41A H 0.0338 0.0502 0.2364 0.071 Uiso 0.50 1 calc PR A 1
H41B H 0.0892 0.0455 0.2631 0.071 Uiso 0.50 1 calc PR A 1
H41C H 0.0735 -0.0182 0.2008 0.071 Uiso 0.50 1 calc PR A 1
C39' C 0.0667(2) 0.2500(5) 0.1616(4) 0.0464(19) Uani 0.50 1 d P A 2
H39D H 0.0724 0.2621 0.1158 0.070 Uiso 0.50 1 calc PR A 2
H39E H 0.0862 0.2975 0.1874 0.070 Uiso 0.50 1 calc PR A 2
H39F H 0.0317 0.2592 0.1708 0.070 Uiso 0.50 1 calc PR A 2
C40' C 0.0482(3) 0.0670(7) 0.1474(4) 0.051(2) Uani 0.50 1 d P A 2
H40D H 0.0144 0.0840 0.1591 0.077 Uiso 0.50 1 calc PR A 2
H40E H 0.0556 -0.0018 0.1614 0.077 Uiso 0.50 1 calc PR A 2
H40F H 0.0518 0.0719 0.1007 0.077 Uiso 0.50 1 calc PR A 2
C41' C 0.0784(2) 0.1284(6) 0.2534(3) 0.0398(16) Uani 0.50 1 d P A 2
H41D H 0.0443 0.1403 0.2660 0.060 Uiso 0.50 1 calc PR A 2
H41E H 0.0999 0.1783 0.2742 0.060 Uiso 0.50 1 calc PR A 2
H41F H 0.0885 0.0607 0.2669 0.060 Uiso 0.50 1 calc PR A 2

loop_
_atom_site_aniso_label
_atom_site_aniso_U_11
_atom_site_aniso_U_22
_atom_site_aniso_U_33
_atom_site_aniso_U_23
_atom_site_aniso_U_13
_atom_site_aniso_U_12
Zr1 0.01816(14) 0.01986(14) 0.01668(13) -0.00049(9) -0.00023(9) 0.00103(10)
O2 0.0198(9) 0.0209(9) 0.0232(9) -0.0011(7) 0.0016(7) 0.0028(7)
O3 0.0274(10) 0.0230(10) 0.0146(8) 0.0026(7) 0.0017(7) 0.0025(8)
O4 0.0380(12) 0.0201(10) 0.0268(9) 0.0015(8) 0.0046(8) 0.0020(8)
O5 0.0199(10) 0.0277(10) 0.0241(9) -0.0011(8) 0.0007(7) -0.0009(8)
O6 0.0242(10) 0.0236(10) 0.0269(9) -0.0047(7) 0.0034(8) 0.0027(8)
O7 0.0254(10) 0.0310(11) 0.0188(9) 0.0016(7) -0.0019(7) 0.0033(8)
N8 0.0198(11) 0.0183(11) 0.0175(10) 0.0012(8) -0.0013(8) -0.0027(9)
C9 0.0225(13) 0.0203(13) 0.0166(11) 0.0052(10) 0.0024(10) -0.0012(10)
C10 0.0237(14) 0.0198(13) 0.0185(11) 0.0040(10) -0.0013(10) -0.0029(10)
C11 0.0237(14) 0.0236(14) 0.0213(12) 0.0021(10) -0.0005(11) -0.0047(11)
C12 0.0213(14) 0.0272(15) 0.0218(13) 0.0049(10) 0.0020(10) -0.0004(11)
C13 0.0252(14) 0.0221(14) 0.0175(12) 0.0010(10) 0.0026(10) 0.0009(11)
C14 0.0223(13) 0.0198(13) 0.0172(12) 0.0052(9) 0.0006(10) -0.0010(10)
C15 0.0199(13) 0.0234(14) 0.0203(12) -0.0002(10) 0.0031(10) 0.0002(10)
C16 0.0207(13) 0.0197(13) 0.0210(12) -0.0006(10) -0.0034(10) 0.0009(10)
C17 0.0257(14) 0.0231(14) 0.0194(12) 0.0045(10) -0.0014(10) -0.0001(11)
C18 0.0227(13) 0.0216(13) 0.0201(12) -0.0033(10) -0.0001(10) -0.0018(11)
C19 0.0266(14) 0.0222(14) 0.0205(12) -0.0005(10) 0.0002(11) -0.0030(11)
C20 0.0463(19) 0.0218(15) 0.0343(15) 0.0000(11) 0.0010(14) 0.0033(13)
C21 0.0309(16) 0.0382(17) 0.0177(13) 0.0004(11) 0.0037(11) 0.0030(13)
C22 0.0209(14) 0.0306(15) 0.0287(14) -0.0002(11) 0.0014(11) -0.0051(12)
C23 0.0281(16) 0.047(2) 0.0390(17) 0.0005(14) -0.0065(13) -0.0078(14)
C24 0.0365(18) 0.0372(18) 0.0459(18) 0.0058(14) 0.0003(14) -0.0115(14)
C25 0.0235(16) 0.051(2) 0.055(2) -0.0120(16) 0.0113(14) -0.0036(14)
C26 0.0290(16) 0.0294(16) 0.0306(14) -0.0083(12) 0.0015(12) 0.0104(12)
C27 0.076(3) 0.028(2) 0.108(4) 0.008(2) 0.032(3) 0.0130(19)
C28 0.064(3) 0.082(3) 0.046(2) -0.033(2) -0.0128(18) 0.039(2)
C29 0.038(2) 0.052(2) 0.063(2) -0.0215(18) -0.0123(17) 0.0156(17)
C30 0.0272(15) 0.0299(15) 0.0171(12) 0.0057(10) -0.0003(11) 0.0029(12)
C31 0.080(3) 0.056(2) 0.0236(15) -0.0031(15) -0.0109(17) 0.025(2)
C32 0.0319(17) 0.048(2) 0.0359(16) 0.0106(14) -0.0060(13) 0.0082(15)
C33 0.038(2) 0.056(2) 0.068(2) 0.0277(19) 0.0099(17) -0.0031(17)
C34 0.0290(15) 0.0172(13) 0.0233(13) 0.0000(10) -0.0016(11) -0.0005(11)
C35 0.0406(18) 0.0207(15) 0.0317(15) 0.0041(11) -0.0037(13) 0.0032(13)
C36 0.0354(17) 0.0243(15) 0.0326(15) -0.0045(12) 0.0011(12) -0.0028(13)
C37 0.0370(17) 0.0243(15) 0.0233(13) -0.0031(11) 0.0041(12) 0.0004(12)
C38 0.0208(14) 0.0343(16) 0.0272(14) -0.0004(12) 0.0027(11) -0.0008(12)
C39 0.021(4) 0.050(5) 0.089(6) -0.027(4) 0.012(4) -0.006(3)
C40 0.020(3) 0.074(6) 0.035(4) -0.006(3) -0.003(3) 0.002(3)
C41 0.034(4) 0.050(4) 0.058(4) 0.023(4) 0.020(3) 0.000(3)
C39' 0.021(3) 0.046(4) 0.073(5) 0.022(4) 0.016(4) 0.012(3)
C40' 0.022(4) 0.074(6) 0.058(5) -0.022(4) 0.006(3) -0.010(4)
C41' 0.023(3) 0.067(5) 0.029(3) 0.006(3) 0.008(2) 0.011(3)

loop_
_atom_type_symbol
_atom_type_description
_atom_type_scat_dispersion_real
_atom_type_scat_dispersion_imag
_atom_type_scat_source
C C 0.0033 0.0016 'International Tables Vol C Tables 4.2.6.8 and 6.1.1.4'
H H 0.0000 0.0000 'International Tables Vol C Tables 4.2.6.8 and 6.1.1.4'
N N 0.0061 0.0033 'International Tables Vol C Tables 4.2.6.8 and 6.1.1.4'
O O 0.0106 0.0060 'International Tables Vol C Tables 4.2.6.8 and 6.1.1.4'
Zr Zr -2.9673 0.5597 'International Tables Vol C Tables 4.2.6.8 and 6.1.1.4'

loop_
_geom_angle_atom_site_label_1
_geom_angle_atom_site_label_2
_geom_angle_atom_site_label_3
_geom_angle
_geom_angle_site_symmetry_1
_geom_angle_site_symmetry_3
_geom_angle_publ_flag
O7 Zr1 O6 104.46(8) . . ?
O7 Zr1 O5 99.05(7) . . ?
O6 Zr1 O5 99.70(8) . . ?
O7 Zr1 O2 96.73(7) . . ?
O6 Zr1 O2 93.36(7) . . ?
O5 Zr1 O2 156.26(7) . . ?
O7 Zr1 O3 161.51(7) . . ?
O6 Zr1 O3 94.02(7) . . ?
O5 Zr1 O3 78.13(7) . . ?
O2 Zr1 O3 81.28(6) . . ?
O7 Zr1 N8 90.60(7) . . ?
O6 Zr1 N8 162.46(7) . . ?
O5 Zr1 N8 86.50(7) . . ?
O2 Zr1 N8 75.69(7) . . ?
O3 Zr1 N8 71.05(6) . . ?
C9 O2 Zr1 145.53(16) . . ?
C17 O3 C21 111.33(19) . . ?
C17 O3 Zr1 110.73(13) . . ?
C21 O3 Zr1 114.51(15) . . ?
C20 O4 C19 112.8(2) . . ?
C22 O5 Zr1 160.45(17) . . ?
C26 O6 Zr1 166.94(17) . . ?
C30 O7 Zr1 167.83(17) . . ?
C16 N8 C18 112.88(19) . . ?
C16 N8 C15 110.28(19) . . ?
C18 N8 C15 108.18(18) . . ?
C16 N8 Zr1 109.07(14) . . ?
C18 N8 Zr1 106.96(15) . . ?
C15 N8 Zr1 109.38(15) . . ?
O2 C9 C14 119.1(2) . . ?
O2 C9 C10 121.9(2) . . ?
C14 C9 C10 119.0(2) . . ?
C11 C10 C9 117.7(2) . . ?
C11 C10 C34 121.1(2) . . ?
C9 C10 C34 121.1(2) . . ?
C10 C11 C12 124.0(2) . . ?
C10 C11 H11 118.0 . . ?
C12 C11 H11 118.0 . . ?
C13 C12 C11 117.0(2) . . ?
C13 C12 C38 121.4(2) . . ?
C11 C12 C38 121.6(2) . . ?
C12 C13 C14 121.2(2) . . ?
C12 C13 H13 119.4 . . ?
C14 C13 H13 119.4 . . ?
C13 C14 C9 121.1(2) . . ?
C13 C14 C15 119.2(2) . . ?
C9 C14 C15 119.7(2) . . ?
N8 C15 C14 115.30(19) . . ?
N8 C15 H15A 108.4 . . ?
C14 C15 H15A 108.4 . . ?
N8 C15 H15B 108.4 . . ?
C14 C15 H15B 108.4 . . ?
H15A C15 H15B 107.5 . . ?
N8 C16 C17 111.4(2) . . ?
N8 C16 H16A 109.3 . . ?
C17 C16 H16A 109.3 . . ?
N8 C16 H16B 109.3 . . ?
C17 C16 H16B 109.3 . . ?
H16A C16 H16B 108.0 . . ?
O3 C17 C16 106.9(2) . . ?
O3 C17 H17A 110.3 . . ?
C16 C17 H17A 110.3 . . ?
O3 C17 H17B 110.3 . . ?
C16 C17 H17B 110.3 . . ?
H17A C17 H17B 108.6 . . ?
N8 C18 C19 117.4(2) . . ?
N8 C18 H18A 108.0 . . ?
C19 C18 H18A 108.0 . . ?
N8 C18 H18B 108.0 . . ?
C19 C18 H18B 108.0 . . ?
H18A C18 H18B 107.2 . . ?
O4 C19 C18 107.4(2) . . ?
O4 C19 H19A 110.2 . . ?
C18 C19 H19A 110.2 . . ?
O4 C19 H19B 110.2 . . ?
C18 C19 H19B 110.2 . . ?
H19A C19 H19B 108.5 . . ?
O4 C20 H20A 109.5 . . ?
O4 C20 H20B 109.5 . . ?
H20A C20 H20B 109.5 . . ?
O4 C20 H20C 109.5 . . ?
H20A C20 H20C 109.5 . . ?
H20B C20 H20C 109.5 . . ?
O3 C21 H21A 109.5 . . ?
O3 C21 H21B 109.5 . . ?
H21A C21 H21B 109.5 . . ?
O3 C21 H21C 109.5 . . ?
H21A C21 H21C 109.5 . . ?
H21B C21 H21C 109.5 . . ?
O5 C22 C23 109.0(2) . . ?
O5 C22 C24 109.7(2) . . ?
C23 C22 C24 110.3(2) . . ?
O5 C22 C25 108.5(2) . . ?
C23 C22 C25 109.4(3) . . ?
C24 C22 C25 110.1(2) . . ?
C22 C23 H23A 109.5 . . ?
C22 C23 H23B 109.5 . . ?
H23A C23 H23B 109.5 . . ?
C22 C23 H23C 109.5 . . ?
H23A C23 H23C 109.5 . . ?
H23B C23 H23C 109.5 . . ?
C22 C24 H24A 109.5 . . ?
C22 C24 H24B 109.5 . . ?
H24A C24 H24B 109.5 . . ?
C22 C24 H24C 109.5 . . ?
H24A C24 H24C 109.5 . . ?
H24B C24 H24C 109.5 . . ?
C22 C25 H25A 109.5 . . ?
C22 C25 H25B 109.5 . . ?
H25A C25 H25B 109.5 . . ?
C22 C25 H25C 109.5 . . ?
H25A C25 H25C 109.5 . . ?
H25B C25 H25C 109.5 . . ?
O6 C26 C29 109.5(2) . . ?
O6 C26 C27 108.2(2) . . ?
C29 C26 C27 109.4(3) . . ?
O6 C26 C28 108.9(2) . . ?
C29 C26 C28 110.9(3) . . ?
C27 C26 C28 109.8(3) . . ?
C26 C27 H27A 109.5 . . ?
C26 C27 H27B 109.5 . . ?
H27A C27 H27B 109.5 . . ?
C26 C27 H27C 109.5 . . ?
H27A C27 H27C 109.5 . . ?
H27B C27 H27C 109.5 . . ?
C26 C28 H28A 109.5 . . ?
C26 C28 H28B 109.5 . . ?
H28A C28 H28B 109.5 . . ?
C26 C28 H28C 109.5 . . ?
H28A C28 H28C 109.5 . . ?
H28B C28 H28C 109.5 . . ?
C26 C29 H29A 109.5 . . ?
C26 C29 H29B 109.5 . . ?
H29A C29 H29B 109.5 . . ?
C26 C29 H29C 109.5 . . ?
H29A C29 H29C 109.5 . . ?
H29B C29 H29C 109.5 . . ?
O7 C30 C32 109.1(2) . . ?
O7 C30 C33 108.0(2) . . ?
C32 C30 C33 110.4(3) . . ?
O7 C30 C31 107.6(2) . . ?
C32 C30 C31 110.2(3) . . ?
C33 C30 C31 111.3(3) . . ?
C30 C31 H31A 109.5 . . ?
C30 C31 H31B 109.5 . . ?
H31A C31 H31B 109.5 . . ?
C30 C31 H31C 109.5 . . ?
H31A C31 H31C 109.5 . . ?
H31B C31 H31C 109.5 . . ?
C30 C32 H32A 109.5 . . ?
C30 C32 H32B 109.5 . . ?
H32A C32 H32B 109.5 . . ?
C30 C32 H32C 109.5 . . ?
H32A C32 H32C 109.5 . . ?
H32B C32 H32C 109.5 . . ?
C30 C33 H33A 109.5 . . ?
C30 C33 H33B 109.5 . . ?
H33A C33 H33B 109.5 . . ?
C30 C33 H33C 109.5 . . ?
H33A C33 H33C 109.5 . . ?
H33B C33 H33C 109.5 . . ?
C36 C34 C10 112.7(2) . . ?
C36 C34 C37 107.1(2) . . ?
C10 C34 C37 111.4(2) . . ?
C36 C34 C35 108.1(2) . . ?
C10 C34 C35 107.6(2) . . ?
C37 C34 C35 109.9(2) . . ?
C34 C35 H35A 109.5 . . ?
C34 C35 H35B 109.5 . . ?
H35A C35 H35B 109.5 . . ?
C34 C35 H35C 109.5 . . ?
H35A C35 H35C 109.5 . . ?
H35B C35 H35C 109.5 . . ?
C34 C36 H36A 109.5 . . ?
C34 C36 H36B 109.5 . . ?
H36A C36 H36B 109.5 . . ?
C34 C36 H36C 109.5 . . ?
H36A C36 H36C 109.5 . . ?
H36B C36 H36C 109.5 . . ?
C34 C37 H37A 109.5 . . ?
C34 C37 H37B 109.5 . . ?
H37A C37 H37B 109.5 . . ?
C34 C37 H37C 109.5 . . ?
H37A C37 H37C 109.5 . . ?
H37B C37 H37C 109.5 . . ?
C39 C38 C40' 127.9(5) . . ?
C39 C38 C12 115.3(3) . . ?
C40' C38 C12 114.9(4) . . ?
C39 C38 C41' 66.2(5) . . ?
C40' C38 C41' 110.0(5) . . ?
C12 C38 C41' 107.5(3) . . ?
C39 C38 C40 109.9(5) . . ?
C40' C38 C40 38.0(4) . . ?
C12 C38 C40 109.8(3) . . ?
C41' C38 C40 139.4(4) . . ?
C39 C38 C39' 40.5(4) . . ?
C40' C38 C39' 108.8(5) . . ?
C12 C38 C39' 108.9(3) . . ?
C41' C38 C39' 106.3(4) . . ?
C40 C38 C39' 76.0(5) . . ?
C39 C38 C41 110.2(5) . . ?
C40' C38 C41 67.3(5) . . ?
C12 C38 C41 106.1(3) . . ?
C41' C38 C41 48.5(4) . . ?
C40 C38 C41 105.0(5) . . ?
C39' C38 C41 142.3(4) . . ?
C38 C39 H39A 109.5 . . ?
C38 C39 H39B 109.5 . . ?
C38 C39 H39C 109.5 . . ?
C38 C40 H40A 109.5 . . ?
C38 C40 H40B 109.5 . . ?
C38 C40 H40C 109.5 . . ?
C38 C41 H41A 109.5 . . ?
C38 C41 H41B 109.5 . . ?
C38 C41 H41C 109.5 . . ?
C38 C39' H39D 109.5 . . ?
C38 C39' H39E 109.5 . . ?
H39D C39' H39E 109.5 . . ?
C38 C39' H39F 109.5 . . ?
H39D C39' H39F 109.5 . . ?
H39E C39' H39F 109.5 . . ?
C38 C40' H40D 109.5 . . ?
C38 C40' H40E 109.5 . . ?
H40D C40' H40E 109.5 . . ?
C38 C40' H40F 109.5 . . ?
H40D C40' H40F 109.5 . . ?
H40E C40' H40F 109.5 . . ?
C38 C41' H41D 109.5 . . ?
C38 C41' H41E 109.5 . . ?
H41D C41' H41E 109.5 . . ?
C38 C41' H41F 109.5 . . ?
H41D C41' H41F 109.5 . . ?
H41E C41' H41F 109.5 . . ?

loop_
_geom_bond_atom_site_label_1
_geom_bond_atom_site_label_2
_geom_bond_distance
_geom_bond_site_symmetry_2
_geom_bond_publ_flag
Zr1 O7 1.9280(17) . ?
Zr1 O6 1.9362(17) . ?
Zr1 O5 1.9839(18) . ?
Zr1 O2 2.0796(18) . ?
Zr1 O3 2.4035(16) . ?
Zr1 N8 2.500(2) . ?
O2 C9 1.337(3) . ?
O3 C17 1.442(3) . ?
O3 C21 1.442(3) . ?
O4 C20 1.417(3) . ?
O4 C19 1.428(3) . ?
O5 C22 1.419(3) . ?
O6 C26 1.413(3) . ?
O7 C30 1.414(3) . ?
N8 C16 1.491(3) . ?
N8 C18 1.499(3) . ?
N8 C15 1.504(3) . ?
C9 C14 1.403(4) . ?
C9 C10 1.420(4) . ?
C10 C11 1.396(4) . ?
C10 C34 1.538(4) . ?
C11 C12 1.397(4) . ?
C11 H11 0.9500 . ?
C12 C13 1.391(4) . ?
C12 C38 1.543(4) . ?
C13 C14 1.394(4) . ?
C13 H13 0.9500 . ?
C14 C15 1.508(4) . ?
C15 H15A 0.9900 . ?
C15 H15B 0.9900 . ?
C16 C17 1.513(3) . ?
C16 H16A 0.9900 . ?
C16 H16B 0.9900 . ?
C17 H17A 0.9900 . ?
C17 H17B 0.9900 . ?
C18 C19 1.515(4) . ?
C18 H18A 0.9900 . ?
C18 H18B 0.9900 . ?
C19 H19A 0.9900 . ?
C19 H19B 0.9900 . ?
C20 H20A 0.9800 . ?
C20 H20B 0.9800 . ?
C20 H20C 0.9800 . ?
C21 H21A 0.9800 . ?
C21 H21B 0.9800 . ?
C21 H21C 0.9800 . ?
C22 C23 1.522(4) . ?
C22 C24 1.532(4) . ?
C22 C25 1.533(4) . ?
C23 H23A 0.9800 . ?
C23 H23B 0.9800 . ?
C23 H23C 0.9800 . ?
C24 H24A 0.9800 . ?
C24 H24B 0.9800 . ?
C24 H24C 0.9800 . ?
C25 H25A 0.9800 . ?
C25 H25B 0.9800 . ?
C25 H25C 0.9800 . ?
C26 C29 1.509(4) . ?
C26 C27 1.517(5) . ?
C26 C28 1.516(4) . ?
C27 H27A 0.9800 . ?
C27 H27B 0.9800 . ?
C27 H27C 0.9800 . ?
C28 H28A 0.9800 . ?
C28 H28B 0.9800 . ?
C28 H28C 0.9800 . ?
C29 H29A 0.9800 . ?
C29 H29B 0.9800 . ?
C29 H29C 0.9800 . ?
C30 C32 1.515(4) . ?
C30 C33 1.522(4) . ?
C30 C31 1.527(4) . ?
C31 H31A 0.9800 . ?
C31 H31B 0.9800 . ?
C31 H31C 0.9800 . ?
C32 H32A 0.9800 . ?
C32 H32B 0.9800 . ?
C32 H32C 0.9800 . ?
C33 H33A 0.9800 . ?
C33 H33B 0.9800 . ?
C33 H33C 0.9800 . ?
C34 C36 1.537(4) . ?
C34 C37 1.541(3) . ?
C34 C35 1.546(4) . ?
C35 H35A 0.9800 . ?
C35 H35B 0.9800 . ?
C35 H35C 0.9800 . ?
C36 H36A 0.9800 . ?
C36 H36B 0.9800 . ?
C36 H36C 0.9800 . ?
C37 H37A 0.9800 . ?
C37 H37B 0.9800 . ?
C37 H37C 0.9800 . ?
C38 C39 1.440(7) . ?
C38 C40' 1.477(7) . ?
C38 C41' 1.549(6) . ?
C38 C40 1.562(7) . ?
C38 C39' 1.596(7) . ?
C38 C41 1.597(7) . ?
C39 H39A 0.9800 . ?
C39 H39B 0.9800 . ?
C39 H39C 0.9800 . ?
C40 H40A 0.9800 . ?
C40 H40B 0.9800 . ?
C40 H40C 0.9800 . ?
C41 H41A 0.9800 . ?
C41 H41B 0.9800 . ?
C41 H41C 0.9800 . ?
C39' H39D 0.9800 . ?
C39' H39E 0.9800 . ?
C39' H39F 0.9800 . ?
C40' H40D 0.9800 . ?
C40' H40E 0.9800 . ?
C40' H40F 0.9800 . ?
C41' H41D 0.9800 . ?
C41' H41E 0.9800 . ?
C41' H41F 0.9800 . ?
